data_4022609
loop_
_publ_author_name
'Wen-Hua Chiou'
'Nobihiro Mizutani'
'Iwao Ojima'

_publ_section_title
;
 Highly Efficient Synthesis of Azabicyclo[x.y.0]alkane Amino Acids
 and Congeners by Means of Rh-Catalyzed Cyclohydrocarbonylation
;
_journal_name_full 'Journal of Organic Chemistry'
_journal_page_first 1871
_journal_page_last 1882
_journal_paper_doi 10.1021/jo061692y
_journal_volume 72
_journal_year 2007
_chemical_formula_sum 'C14 H22 N2 O6'
_chemical_formula_weight 314.34
_chemical_melting_point 142
_chemical_name_common (R,R,S)-5h
_chemical_name_systematic
; 
 (3R,6R,9S)-1-Aza-3-tert-butoxycarbonylamino-9-methoxycarbonyl-
5-oxa-2-oxobicyclo[4.3.0]nonane.  
;
_space_group_IT_number 19
_symmetry_cell_setting orthorhombic
_symmetry_space_group_name_Hall 'P 2ac 2ab'
_symmetry_space_group_name_H-M 'P 21 21 21'
_atom_sites_solution_hydrogens geom
_atom_sites_solution_primary direct
_atom_sites_solution_secondary difmap
_audit_creation_method SHELXL-97
_cell_angle_alpha 90.00
_cell_angle_beta 90.00
_cell_angle_gamma 90.00
_cell_formula_units_Z 4
_cell_length_a 9.474(4)
_cell_length_b 11.504(5)
_cell_length_c 16.118(7)
_cell_measurement_temperature 273(2)
_cell_volume 1756.8(13)
_computing_cell_refinement 'Bruker SMART'
_computing_data_collection 'Bruker SMART'
_computing_data_reduction 'Bruker SAINT'
_computing_molecular_graphics 'Bruker SHELXTL'
_computing_publication_material 'Bruker SHELXTL'
_computing_structure_refinement 'SHELXL-97 (Sheldrick, 1997)'
_computing_structure_solution 'SHELXS-97 (Sheldrick, 1990)'
_diffrn_ambient_temperature 273(2)
_diffrn_measured_fraction_theta_full 0.907
_diffrn_measured_fraction_theta_max 0.907
_diffrn_measurement_device_type 'CCD area detector'
_diffrn_measurement_method 'phi and omega scans'
_diffrn_radiation_monochromator graphite
_diffrn_radiation_source 'fine-focus sealed tube'
_diffrn_radiation_type MoK\a
_diffrn_radiation_wavelength 0.71073
_diffrn_reflns_av_R_equivalents 0.2158
_diffrn_reflns_av_sigmaI/netI 0.4452
_diffrn_reflns_limit_h_max 12
_diffrn_reflns_limit_h_min -12
_diffrn_reflns_limit_k_max 14
_diffrn_reflns_limit_k_min -10
_diffrn_reflns_limit_l_max 20
_diffrn_reflns_limit_l_min -20
_diffrn_reflns_number 8718
_diffrn_reflns_theta_full 28.12
_diffrn_reflns_theta_max 28.12
_diffrn_reflns_theta_min 2.17
_exptl_absorpt_coefficient_mu 0.093
_exptl_absorpt_correction_type none
_exptl_crystal_density_diffrn 1.188
_exptl_crystal_density_meas 0
_exptl_crystal_density_method 'not measured'
_exptl_crystal_F_000 672
_refine_diff_density_max 0.227
_refine_diff_density_min -0.320
_refine_diff_density_rms 0.074
_refine_ls_abs_structure_details 'Flack H D (1983), Acta Cryst. A39, 876-881'
_refine_ls_abs_structure_Flack 5(4)
_refine_ls_extinction_method none
_refine_ls_goodness_of_fit_ref 0.678
_refine_ls_hydrogen_treatment mixed
_refine_ls_matrix_type full
_refine_ls_number_parameters 212
_refine_ls_number_reflns 3709
_refine_ls_number_restraints 0
_refine_ls_restrained_S_all 0.678
_refine_ls_R_factor_all 0.3102
_refine_ls_R_factor_gt 0.0786
_refine_ls_shift/su_max 5.457
_refine_ls_shift/su_mean 0.107
_refine_ls_structure_factor_coef Fsqd
_refine_ls_weighting_details 'calc w=1/[\s^2^(Fo^2^)+(0.0901P)^2^+0.0000P] where P=(Fo^2^+2Fc^2^)/3'
_refine_ls_weighting_scheme calc
_refine_ls_wR_factor_gt 0.1768
_refine_ls_wR_factor_ref 0.2326
_reflns_number_gt 762
_reflns_number_total 3709
_reflns_threshold_expression >2sigma(I)
_cod_data_source_file jo061692ysi20060821_040101.cif
_cod_data_source_block RRS_5h
_cod_depositor_comments
;
The following automatic conversions were performed:
'_symmetry_cell_setting' value 'Orthorhombic' changed to 'orthorhombic'
according to '/home/saulius/struct/CIF-dictionaries/cif_core.dic'
dictionary named 'cif_core.dic' version 2.4.1 from 2010-06-29.

Automatic conversion script
Id: cif_fix_enum 1527 2010-12-29 10:47:43Z saulius 
;
_cod_database_code 4022609

loop_
_symmetry_equiv_pos_as_xyz
'x, y, z'
'-x+1/2, -y, z+1/2'
'-x, y+1/2, -z+1/2'
'x+1/2, -y+1/2, -z'

loop_
_atom_site_label
_atom_site_type_symbol
_atom_site_fract_x
_atom_site_fract_y
_atom_site_fract_z
_atom_site_U_iso_or_equiv
_atom_site_adp_type
_atom_site_occupancy
_atom_site_symmetry_multiplicity
_atom_site_calc_flag
_atom_site_refinement_flags
O3 O 0.4877(6) 0.8213(4) 1.1659(3) 0.0766(16) Uani 1 1 d .
N1 N 0.4847(7) 0.6644(5) 1.0732(4) 0.0567(18) Uani 1 1 d .
O4 O 0.6191(6) 0.6925(5) 0.9578(3) 0.0776(18) Uani 1 1 d .
O6 O 0.5716(6) 1.0312(4) 0.8364(3) 0.0799(17) Uani 1 1 d .
O5 O 0.3655(7) 0.9358(6) 0.8629(4) 0.089(2) Uani 1 1 d .
C3 C 0.5358(10) 0.5449(8) 1.0940(5) 0.070(3) Uani 1 1 d .
H3 H 0.635(8) 0.539(6) 1.077(4) 0.084 Uiso 1 1 calc .
N2 N 0.5488(7) 0.9304(5) 0.9536(4) 0.077(2) Uani 1 1 d .
H2 H 0.6317 0.9572 0.9639 0.092 Uiso 1 1 calc R
C11 C 0.5263(10) 1.0842(7) 0.7572(4) 0.074(3) Uani 1 1 d .
C9 C 0.5367(10) 0.7284(7) 1.0119(5) 0.065(2) Uani 1 1 d .
C8 C 0.4838(9) 0.8538(7) 1.0136(4) 0.059(2) Uani 1 1 d .
H8 H 0.383(7) 0.851(6) 1.000(4) 0.070 Uiso 1 1 calc .
C5 C 0.4065(9) 0.6307(7) 1.2109(5) 0.082(3) Uani 1 1 d .
H5A H 0.3170 0.5897 1.2120 0.099 Uiso 1 1 calc R
H5B H 0.4219 0.6674 1.2643 0.099 Uiso 1 1 calc R
C6 C 0.4100(9) 0.7189(8) 1.1417(5) 0.068(3) Uani 1 1 d .
H6 H 0.314(8) 0.740(6) 1.125(4) 0.082 Uiso 1 1 calc .
C2 C 0.4561(14) 0.4523(9) 1.0527(6) 0.090(3) Uani 1 1 d .
C7 C 0.4954(10) 0.9038(6) 1.1001(4) 0.082(3) Uani 1 1 d .
H7A H 0.5844 0.9450 1.1045 0.099 Uiso 1 1 calc R
H7B H 0.4204 0.9603 1.1076 0.099 Uiso 1 1 calc R
O1 O 0.5193(9) 0.3504(6) 1.0616(4) 0.145(3) Uani 1 1 d .
O2 O 0.3409(8) 0.4628(5) 1.0183(5) 0.103(2) Uani 1 1 d .
C4 C 0.5308(9) 0.5462(7) 1.1887(4) 0.083(3) Uani 1 1 d .
H4A H 0.6192 0.5744 1.2114 0.099 Uiso 1 1 calc R
H4B H 0.5129 0.4689 1.2103 0.099 Uiso 1 1 calc R
C10 C 0.4843(12) 0.9619(7) 0.8816(6) 0.076(3) Uani 1 1 d .
C14 C 0.4948(14) 0.9929(7) 0.6948(4) 0.140(5) Uani 1 1 d .
H14A H 0.5779 0.9471 0.6852 0.209 Uiso 1 1 calc R
H14B H 0.4657 1.0288 0.6439 0.209 Uiso 1 1 calc R
H14C H 0.4205 0.9438 0.7151 0.209 Uiso 1 1 calc R
C13 C 0.4012(9) 1.1654(7) 0.7739(5) 0.101(3) Uani 1 1 d .
H13A H 0.3227 1.1209 0.7941 0.152 Uiso 1 1 calc R
H13B H 0.3749 1.2040 0.7234 0.152 Uiso 1 1 calc R
H13C H 0.4276 1.2223 0.8146 0.152 Uiso 1 1 calc R
C1 C 0.4439(16) 0.2474(8) 1.0300(7) 0.194(7) Uani 1 1 d .
H1A H 0.3477 0.2493 1.0487 0.291 Uiso 1 1 calc R
H1B H 0.4888 0.1782 1.0503 0.291 Uiso 1 1 calc R
H1C H 0.4460 0.2476 0.9705 0.291 Uiso 1 1 calc R
C12 C 0.6548(10) 1.1582(8) 0.7350(6) 0.129(4) Uani 1 1 d .
H12A H 0.6746 1.2112 0.7795 0.194 Uiso 1 1 calc R
H12B H 0.6357 1.2014 0.6852 0.194 Uiso 1 1 calc R
H12C H 0.7349 1.1086 0.7262 0.194 Uiso 1 1 calc R

loop_
_atom_site_aniso_label
_atom_site_aniso_U_11
_atom_site_aniso_U_22
_atom_site_aniso_U_33
_atom_site_aniso_U_23
_atom_site_aniso_U_13
_atom_site_aniso_U_12
O3 0.085(5) 0.077(4) 0.068(3) -0.002(3) -0.001(3) -0.008(4)
N1 0.063(5) 0.057(4) 0.050(4) 0.008(3) 0.013(4) -0.006(4)
O4 0.079(5) 0.082(4) 0.071(4) -0.001(3) 0.012(3) -0.010(4)
O6 0.065(4) 0.085(4) 0.089(4) 0.036(3) 0.002(3) 0.009(4)
O5 0.057(4) 0.117(5) 0.092(4) 0.017(4) -0.007(4) 0.002(5)
C3 0.071(7) 0.061(5) 0.078(6) 0.009(5) 0.000(6) 0.010(6)
N2 0.061(5) 0.080(4) 0.090(5) 0.024(4) -0.017(4) -0.009(4)
C11 0.072(7) 0.092(6) 0.057(5) 0.032(5) 0.002(5) 0.019(6)
C9 0.067(7) 0.073(6) 0.054(5) -0.004(5) 0.002(5) -0.012(5)
C8 0.066(6) 0.058(5) 0.052(5) 0.019(4) 0.007(5) 0.005(5)
C5 0.080(7) 0.099(6) 0.067(6) 0.010(5) -0.002(5) 0.009(6)
C6 0.074(7) 0.077(6) 0.053(5) 0.007(5) -0.006(5) -0.005(6)
C2 0.101(10) 0.062(7) 0.108(8) -0.001(6) 0.010(7) 0.009(8)
C7 0.108(9) 0.060(5) 0.079(6) 0.005(4) 0.012(6) -0.009(6)
O1 0.167(8) 0.057(4) 0.210(7) -0.018(4) -0.050(7) 0.038(5)
O2 0.085(6) 0.077(4) 0.147(6) -0.015(4) 0.010(5) -0.009(4)
C4 0.075(7) 0.091(6) 0.083(6) 0.013(5) -0.002(5) 0.009(6)
C10 0.079(9) 0.061(6) 0.088(7) 0.010(5) 0.016(7) 0.016(7)
C14 0.255(15) 0.106(7) 0.058(5) 0.005(5) 0.006(8) 0.035(9)
C13 0.079(8) 0.092(6) 0.132(8) 0.024(6) 0.007(6) 0.032(6)
C1 0.28(2) 0.059(6) 0.242(13) -0.027(7) -0.046(14) 0.004(10)
C12 0.077(8) 0.137(9) 0.174(10) 0.062(8) 0.022(7) -0.006(7)

loop_
_atom_type_symbol
_atom_type_description
_atom_type_scat_dispersion_real
_atom_type_scat_dispersion_imag
_atom_type_scat_source
C C 0.0033 0.0016 'International Tables Vol C Tables 4.2.6.8 and 6.1.1.4'
H H 0.0000 0.0000 'International Tables Vol C Tables 4.2.6.8 and 6.1.1.4'
N N 0.0061 0.0033 'International Tables Vol C Tables 4.2.6.8 and 6.1.1.4'
O O 0.0106 0.0060 'International Tables Vol C Tables 4.2.6.8 and 6.1.1.4'

loop_
_geom_angle_atom_site_label_1
_geom_angle_atom_site_label_2
_geom_angle_atom_site_label_3
_geom_angle
C7 O3 C6 111.6(5)
C9 N1 C6 120.4(6)
C9 N1 C3 123.8(7)
C6 N1 C3 112.6(6)
C10 O6 C11 121.8(7)
C2 C3 N1 113.5(7)
C2 C3 C4 116.5(8)
N1 C3 C4 101.8(6)
C10 N2 C8 122.8(8)
O6 C11 C14 110.5(6)
O6 C11 C12 101.6(7)
C14 C11 C12 113.3(8)
O6 C11 C13 109.0(6)
C14 C11 C13 113.2(8)
C12 C11 C13 108.5(7)
O4 C9 N1 124.9(7)
O4 C9 C8 122.2(8)
N1 C9 C8 112.9(7)
N2 C8 C7 110.7(6)
N2 C8 C9 115.1(7)
C7 C8 C9 110.6(6)
C6 C5 C4 103.4(6)
O3 C6 N1 108.1(7)
O3 C6 C5 111.1(6)
N1 C6 C5 106.3(7)
O2 C2 O1 122.5(10)
O2 C2 C3 126.2(10)
O1 C2 C3 111.2(10)
O3 C7 C8 115.4(5)
C2 O1 C1 117.1(9)
C3 C4 C5 104.9(6)
O5 C10 O6 125.5(10)
O5 C10 N2 124.5(9)
O6 C10 N2 109.9(10)

loop_
_geom_bond_atom_site_label_1
_geom_bond_atom_site_label_2
_geom_bond_distance
O3 C7 1.426(7)
O3 C6 1.442(9)
N1 C9 1.328(9)
N1 C6 1.453(9)
N1 C3 1.495(10)
O4 C9 1.240(8)
O6 C10 1.360(9)
O6 C11 1.479(7)
O5 C10 1.203(10)
C3 C2 1.466(13)
C3 C4 1.526(9)
N2 C10 1.362(11)
N2 C8 1.445(9)
C11 C14 1.485(9)
C11 C12 1.528(10)
C11 C13 1.533(10)
C9 C8 1.527(10)
C8 C7 1.512(9)
C5 C6 1.509(9)
C5 C4 1.568(10)
C2 O2 1.230(11)
C2 O1 1.325(11)
O1 C1 1.474(12)

loop_
_cod_related_entry_id
_cod_related_entry_database
_cod_related_entry_code
1 ChemSpider 17269429
